data_4347808
loop_
_publ_author_name
'Rehe, David'
'Kornienko, Anna Y.'
'Emge, Thomas J.'
'Brennan, John G.'

_publ_section_title
;
 Thorium Compounds with Bonds to Sulfur or Selenium: Synthesis, Structure,
 and Thermolysis.
;
_journal_issue 14
_journal_name_full 'Inorganic chemistry'
_journal_page_first 6961
_journal_page_last 6967
_journal_paper_doi 10.1021/acs.inorgchem.6b00645
_journal_volume 55
_journal_year 2016
_chemical_formula_sum 'C39 H15 F20 N3 S4 Th'
_chemical_formula_weight 1265.82
_space_group_crystal_system monoclinic
_space_group_IT_number 15
_space_group_name_Hall '-C 2yc'
_space_group_name_H-M_alt 'C 1 2/c 1'
_atom_sites_solution_hydrogens geom
_audit_creation_method SHELXL-2014/7
_cell_angle_alpha 90
_cell_angle_beta 103.7361(16)
_cell_angle_gamma 90
_cell_formula_units_Z 4
_cell_length_a 13.9212(10)
_cell_length_b 16.9796(12)
_cell_length_c 18.0655(14)
_cell_measurement_reflns_used 4489
_cell_measurement_temperature 100(2)
_cell_measurement_theta_max 28.02
_cell_measurement_theta_min 2.32
_cell_volume 4148.1(5)
_computing_cell_refinement 'Bruker SAINT'
_computing_data_collection 'Bruker APEX2'
_computing_data_reduction 'Bruker SAINT'
_computing_molecular_graphics 'Bruker SHELXTL'
_computing_publication_material 'Bruker SHELXTL'
_computing_structure_refinement 'SHELXL-2014/7 (Sheldrick, 2014)'
_computing_structure_solution 'SHELXS-97 (Sheldrick 2008)'
_diffrn_ambient_temperature 100(2)
_diffrn_measured_fraction_theta_full 0.997
_diffrn_measured_fraction_theta_max 0.985
_diffrn_measurement_device_type 'Bruker APEX-II CCD'
_diffrn_measurement_method '\f and \w scans'
_diffrn_radiation_type MoK\a
_diffrn_radiation_wavelength 0.71073
_diffrn_reflns_av_R_equivalents 0.0395
_diffrn_reflns_av_unetI/netI 0.0551
_diffrn_reflns_Laue_measured_fraction_full 0.997
_diffrn_reflns_Laue_measured_fraction_max 0.985
_diffrn_reflns_limit_h_max 18
_diffrn_reflns_limit_h_min -16
_diffrn_reflns_limit_k_max 13
_diffrn_reflns_limit_k_min -22
_diffrn_reflns_limit_l_max 23
_diffrn_reflns_limit_l_min -17
_diffrn_reflns_number 11750
_diffrn_reflns_point_group_measured_fraction_full 0.997
_diffrn_reflns_point_group_measured_fraction_max 0.985
_diffrn_reflns_theta_full 25.242
_diffrn_reflns_theta_max 27.874
_diffrn_reflns_theta_min 1.925
_exptl_absorpt_coefficient_mu 3.922
_exptl_absorpt_correction_T_max 0.7457
_exptl_absorpt_correction_T_min 0.6358
_exptl_absorpt_correction_type multi-scan
_exptl_absorpt_process_details 'Bruker SAINT'
_exptl_crystal_colour colourless
_exptl_crystal_density_diffrn 2.027
_exptl_crystal_description lathe
_exptl_crystal_F_000 2416
_exptl_crystal_size_max 0.110
_exptl_crystal_size_mid 0.090
_exptl_crystal_size_min 0.080
_refine_diff_density_max 1.932
_refine_diff_density_min -0.988
_refine_diff_density_rms 0.166
_refine_ls_extinction_method none
_refine_ls_goodness_of_fit_ref 1.004
_refine_ls_hydrogen_treatment constr
_refine_ls_matrix_type full
_refine_ls_number_parameters 304
_refine_ls_number_reflns 4894
_refine_ls_number_restraints 0
_refine_ls_restrained_S_all 1.004
_refine_ls_R_factor_all 0.0428
_refine_ls_R_factor_gt 0.0349
_refine_ls_shift/su_max 0.000
_refine_ls_shift/su_mean 0.000
_refine_ls_structure_factor_coef Fsqd
_refine_ls_weighting_details 'w=1/[\s^2^(Fo^2^)+(0.0400P)^2^+6.0000P] where P=(Fo^2^+2Fc^2^)/3'
_refine_ls_weighting_scheme calc
_refine_ls_wR_factor_gt 0.0764
_refine_ls_wR_factor_ref 0.0795
_reflns_Friedel_coverage 0.000
_reflns_number_gt 4308
_reflns_number_total 4894
_reflns_threshold_expression 'I > 2\s(I)'
_cod_data_source_file ic6b00645_si_001.cif
_cod_data_source_block thscfpy_C2c
_cod_original_sg_symbol_H-M 'C 2/c'
_cod_database_code 4347808
_shelx_shelxl_version_number 2014/7
_shelx_space_group_comment
; 
The symmetry employed for this shelxl refinement is uniquely defined 
by the following loop, which should always be used as a source of 
symmetry information in preference to the above space-group names. 
They are only intended as comments. 
;
_shelx_estimated_absorpt_t_min 0.672
_shelx_estimated_absorpt_t_max 0.744
_exptl_absorpt_special_details
; 
Twin Law, Sample 1 of 1 
   Transforms h1.1(1)->h1.2(2) 
    -0.99538 -0.04150  0.01054 
    -0.04788  0.99778  0.04248 
    -0.02060  0.05742 -1.00219 
The relative abundance of the two components was about 3:1 
;

loop_
_space_group_symop_operation_xyz
'x, y, z'
'x, -y, z+1/2'
'x+1/2, y+1/2, z'
'x+1/2, -y+1/2, z+1/2'
'-x, -y, -z'
'-x, y, -z-1/2'
'-x+1/2, -y+1/2, -z'
'-x+1/2, y+1/2, -z-1/2'

loop_
_atom_site_label
_atom_site_type_symbol
_atom_site_fract_x
_atom_site_fract_y
_atom_site_fract_z
_atom_site_U_iso_or_equiv
_atom_site_adp_type
_atom_site_occupancy
_atom_site_site_symmetry_order
_atom_site_calc_flag
_atom_site_refinement_flags_posn
_atom_site_refinement_flags_adp
_atom_site_refinement_flags_occupancy
Th1 Th 0.0000 0.19328(2) 0.2500 0.01262(7) Uani 1 2 d S T P
S1 S -0.13584(8) 0.06913(6) 0.24116(6) 0.0206(2) Uani 1 1 d . . .
S2 S -0.17205(8) 0.24527(6) 0.14447(6) 0.0182(2) Uani 1 1 d . . .
F1 F 0.0112(2) 0.08449(15) 0.39157(16) 0.0287(6) Uani 1 1 d . . .
F2 F 0.0990(2) -0.03374(19) 0.48394(17) 0.0402(8) Uani 1 1 d . . .
F3 F 0.0573(2) -0.18594(18) 0.4444(2) 0.0463(9) Uani 1 1 d . . .
F4 F -0.0744(2) -0.21990(16) 0.3100(2) 0.0468(9) Uani 1 1 d . . .
F5 F -0.1648(2) -0.10332(16) 0.21921(17) 0.0326(7) Uani 1 1 d . . .
F6 F -0.12660(18) 0.18790(14) -0.00135(15) 0.0219(5) Uani 1 1 d . . .
F7 F -0.21716(19) 0.07212(15) -0.09358(14) 0.0253(6) Uani 1 1 d . . .
F8 F -0.3657(2) -0.01121(16) -0.05828(16) 0.0302(6) Uani 1 1 d . . .
F9 F -0.42850(19) 0.02579(15) 0.06988(15) 0.0265(6) Uani 1 1 d . . .
F10 F -0.34291(18) 0.14251(14) 0.16079(14) 0.0214(5) Uani 1 1 d . . .
C1 C -0.0791(3) -0.0056(2) 0.3021(2) 0.0165(8) Uani 1 1 d . . .
C2 C -0.0118(3) 0.0084(3) 0.3705(3) 0.0200(9) Uani 1 1 d . . .
C3 C 0.0341(3) -0.0502(3) 0.4186(3) 0.0264(10) Uani 1 1 d . . .
C4 C 0.0118(4) -0.1274(3) 0.3982(3) 0.0287(11) Uani 1 1 d . . .
C5 C -0.0544(4) -0.1455(3) 0.3310(3) 0.0277(11) Uani 1 1 d . . .
C6 C -0.1001(3) -0.0845(2) 0.2842(3) 0.0203(9) Uani 1 1 d . . .
C7 C -0.2302(3) 0.1690(2) 0.0844(2) 0.0156(8) Uani 1 1 d . . .
C8 C -0.2021(3) 0.1490(2) 0.0178(2) 0.0174(9) Uani 1 1 d . . .
C9 C -0.2474(3) 0.0902(3) -0.0304(2) 0.0192(9) Uani 1 1 d . . .
C10 C -0.3231(3) 0.0480(3) -0.0129(2) 0.0205(9) Uani 1 1 d . . .
C11 C -0.3541(3) 0.0664(2) 0.0522(2) 0.0182(9) Uani 1 1 d . . .
C12 C -0.3092(3) 0.1263(3) 0.0988(2) 0.0180(9) Uani 1 1 d . . .
N1 N -0.0891(3) 0.2460(2) 0.3535(2) 0.0186(7) Uani 1 1 d . . .
C13 C -0.1874(3) 0.2310(3) 0.3443(3) 0.0216(9) Uani 1 1 d . . .
H13 H -0.2187 0.1946 0.3062 0.026 Uiso 1 1 calc R U .
C14 C -0.2431(4) 0.2669(3) 0.3886(3) 0.0259(10) Uani 1 1 d . . .
H14 H -0.3117 0.2558 0.3804 0.031 Uiso 1 1 calc R U .
C15 C -0.1983(4) 0.3192(3) 0.4450(3) 0.0275(11) Uani 1 1 d . . .
H15 H -0.2355 0.3449 0.4757 0.033 Uiso 1 1 calc R U .
C16 C -0.0986(4) 0.3333(3) 0.4557(3) 0.0238(10) Uani 1 1 d . . .
H16 H -0.0656 0.3685 0.4944 0.029 Uiso 1 1 calc R U .
C17 C -0.0472(3) 0.2957(2) 0.4094(3) 0.0211(9) Uani 1 1 d . . .
H17 H 0.0217 0.3056 0.4177 0.025 Uiso 1 1 calc R U .
N2 N 0.0000 0.3534(3) 0.2500 0.0191(11) Uani 1 2 d S T P
C18 C -0.0829(3) 0.3952(2) 0.2503(3) 0.0224(10) Uani 1 1 d . . .
H18 H -0.1420 0.3673 0.2505 0.027 Uiso 1 1 calc R U .
C19 C -0.0853(4) 0.4763(3) 0.2504(3) 0.0254(10) Uani 1 1 d . . .
H19 H -0.1448 0.5035 0.2507 0.030 Uiso 1 1 calc R U .
C20 C 0.0000 0.5175(4) 0.2500 0.0337(17) Uani 1 2 d S T P
H20 H 0.0000 0.5735 0.2500 0.040 Uiso 1 2 calc R U P

loop_
_atom_site_aniso_label
_atom_site_aniso_U_11
_atom_site_aniso_U_22
_atom_site_aniso_U_33
_atom_site_aniso_U_23
_atom_site_aniso_U_13
_atom_site_aniso_U_12
Th1 0.01196(11) 0.01162(11) 0.01437(11) 0.000 0.00334(8) 0.000
S1 0.0159(5) 0.0166(5) 0.0270(6) 0.0046(4) 0.0005(4) -0.0017(4)
S2 0.0174(5) 0.0160(5) 0.0196(5) 0.0014(4) 0.0013(4) 0.0005(4)
F1 0.0238(14) 0.0247(14) 0.0345(16) -0.0144(12) 0.0008(12) -0.0021(11)
F2 0.0290(17) 0.065(2) 0.0245(16) 0.0063(14) 0.0020(13) 0.0081(14)
F3 0.0378(18) 0.0446(19) 0.064(2) 0.0356(16) 0.0272(17) 0.0224(14)
F4 0.052(2) 0.0111(14) 0.086(3) 0.0000(15) 0.033(2) -0.0025(13)
F5 0.0328(16) 0.0297(16) 0.0353(17) -0.0130(12) 0.0079(13) -0.0134(12)
F6 0.0176(13) 0.0266(14) 0.0228(13) 0.0035(10) 0.0075(11) -0.0057(10)
F7 0.0256(15) 0.0327(15) 0.0194(13) -0.0046(11) 0.0091(11) -0.0054(11)
F8 0.0316(16) 0.0325(16) 0.0268(15) -0.0097(11) 0.0073(13) -0.0159(12)
F9 0.0202(14) 0.0338(15) 0.0268(15) -0.0022(11) 0.0081(12) -0.0124(11)
F10 0.0203(13) 0.0256(14) 0.0212(13) -0.0006(10) 0.0106(11) 0.0005(10)
C1 0.014(2) 0.019(2) 0.018(2) 0.0006(16) 0.0066(17) 0.0005(15)
C2 0.018(2) 0.021(2) 0.023(2) -0.0007(17) 0.0089(18) 0.0006(17)
C3 0.020(2) 0.039(3) 0.021(2) 0.0058(19) 0.0062(19) 0.0073(19)
C4 0.024(2) 0.029(3) 0.040(3) 0.020(2) 0.021(2) 0.0131(19)
C5 0.028(3) 0.013(2) 0.049(3) 0.003(2) 0.023(2) 0.0011(18)
C6 0.018(2) 0.018(2) 0.028(2) -0.0026(17) 0.0108(19) -0.0031(17)
C7 0.014(2) 0.016(2) 0.0147(19) 0.0036(15) 0.0001(16) 0.0042(15)
C8 0.013(2) 0.020(2) 0.021(2) 0.0053(16) 0.0062(17) -0.0023(16)
C9 0.018(2) 0.024(2) 0.016(2) 0.0026(16) 0.0037(17) 0.0038(17)
C10 0.023(2) 0.020(2) 0.018(2) -0.0021(16) 0.0028(18) -0.0046(17)
C11 0.012(2) 0.023(2) 0.020(2) 0.0031(16) 0.0029(17) -0.0042(16)
C12 0.015(2) 0.023(2) 0.017(2) 0.0039(16) 0.0049(17) 0.0042(16)
N1 0.0227(19) 0.0161(18) 0.0190(18) 0.0028(14) 0.0089(15) 0.0030(14)
C13 0.021(2) 0.020(2) 0.024(2) 0.0030(17) 0.0071(19) 0.0030(17)
C14 0.019(2) 0.031(3) 0.030(3) 0.009(2) 0.011(2) 0.0074(19)
C15 0.035(3) 0.028(3) 0.026(2) 0.0051(19) 0.020(2) 0.013(2)
C16 0.027(3) 0.026(2) 0.021(2) 0.0012(17) 0.010(2) 0.0082(19)
C17 0.025(2) 0.015(2) 0.023(2) 0.0024(16) 0.0068(19) 0.0054(17)
N2 0.024(3) 0.019(3) 0.013(2) 0.000 0.001(2) 0.000
C18 0.029(3) 0.018(2) 0.022(2) -0.0008(17) 0.008(2) 0.0015(17)
C19 0.031(3) 0.020(2) 0.023(2) -0.0016(18) 0.004(2) 0.0089(19)
C20 0.050(5) 0.013(3) 0.033(4) 0.000 0.000(4) 0.000

loop_
_atom_type_symbol
_atom_type_description
_atom_type_scat_dispersion_real
_atom_type_scat_dispersion_imag
_atom_type_scat_source
C C 0.0033 0.0016 'International Tables Vol C Tables 4.2.6.8 and 6.1.1.4'
H H 0.0000 0.0000 'International Tables Vol C Tables 4.2.6.8 and 6.1.1.4'
N N 0.0061 0.0033 'International Tables Vol C Tables 4.2.6.8 and 6.1.1.4'
F F 0.0171 0.0103 'International Tables Vol C Tables 4.2.6.8 and 6.1.1.4'
S S 0.1246 0.1234 'International Tables Vol C Tables 4.2.6.8 and 6.1.1.4'
Th Th -7.2400 8.8979 'International Tables Vol C Tables 4.2.6.8 and 6.1.1.4'

loop_
_geom_angle_atom_site_label_1
_geom_angle_atom_site_label_2
_geom_angle_atom_site_label_3
_geom_angle
_geom_angle_site_symmetry_1
_geom_angle_site_symmetry_3
N1 Th1 N1 140.26(15) 6_556 .
N1 Th1 N2 70.13(7) 6_556 .
N1 Th1 N2 70.13(7) . .
N1 Th1 S1 129.66(8) 6_556 .
N1 Th1 S1 82.62(8) . .
N2 Th1 S1 138.58(2) . .
N1 Th1 S1 82.62(8) 6_556 6_556
N1 Th1 S1 129.66(8) . 6_556
N2 Th1 S1 138.58(2) . 6_556
S1 Th1 S1 82.83(4) . 6_556
N1 Th1 S2 84.63(8) 6_556 6_556
N1 Th1 S2 83.18(8) . 6_556
N2 Th1 S2 71.79(2) . 6_556
S1 Th1 S2 136.36(3) . 6_556
S1 Th1 S2 75.22(3) 6_556 6_556
N1 Th1 S2 83.18(8) 6_556 .
N1 Th1 S2 84.63(8) . .
N2 Th1 S2 71.79(2) . .
S1 Th1 S2 75.22(3) . .
S1 Th1 S2 136.36(3) 6_556 .
S2 Th1 S2 143.59(4) 6_556 .
N1 Th1 F1 147.20(9) 6_556 .
N1 Th1 F1 63.94(9) . .
N2 Th1 F1 126.19(5) . .
S1 Th1 F1 60.39(5) . .
S1 Th1 F1 66.95(5) 6_556 .
S2 Th1 F1 76.30(5) 6_556 .
S2 Th1 F1 127.29(5) . .
C1 S1 Th1 108.22(14) . .
C7 S2 Th1 112.27(14) . .
C2 F1 Th1 111.6(2) . .
C2 C1 C6 115.7(4) . .
C2 C1 S1 123.3(3) . .
C6 C1 S1 121.0(3) . .
F1 C2 C3 117.8(4) . .
F1 C2 C1 118.5(4) . .
C3 C2 C1 123.7(4) . .
F2 C3 C2 121.5(4) . .
F2 C3 C4 119.9(4) . .
C2 C3 C4 118.6(4) . .
F3 C4 C5 119.9(5) . .
F3 C4 C3 119.4(5) . .
C5 C4 C3 120.7(4) . .
F4 C5 C4 121.0(4) . .
F4 C5 C6 119.9(5) . .
C4 C5 C6 119.1(4) . .
F5 C6 C5 118.1(4) . .
F5 C6 C1 119.6(4) . .
C5 C6 C1 122.3(4) . .
C12 C7 C8 115.5(4) . .
C12 C7 S2 122.5(3) . .
C8 C7 S2 122.0(3) . .
F6 C8 C9 117.3(4) . .
F6 C8 C7 119.8(4) . .
C9 C8 C7 122.9(4) . .
F7 C9 C10 119.4(4) . .
F7 C9 C8 121.0(4) . .
C10 C9 C8 119.7(4) . .
F8 C10 C9 120.1(4) . .
F8 C10 C11 120.5(4) . .
C9 C10 C11 119.4(4) . .
F9 C11 C12 119.9(4) . .
F9 C11 C10 120.0(4) . .
C12 C11 C10 120.1(4) . .
F10 C12 C11 117.7(4) . .
F10 C12 C7 119.8(4) . .
C11 C12 C7 122.4(4) . .
C17 N1 C13 117.1(4) . .
C17 N1 Th1 123.7(3) . .
C13 N1 Th1 118.5(3) . .
N1 C13 C14 122.1(4) . .
N1 C13 H13 118.9 . .
C14 C13 H13 118.9 . .
C13 C14 C15 119.5(4) . .
C13 C14 H14 120.2 . .
C15 C14 H14 120.2 . .
C16 C15 C14 118.6(4) . .
C16 C15 H15 120.7 . .
C14 C15 H15 120.7 . .
C15 C16 C17 119.0(5) . .
C15 C16 H16 120.5 . .
C17 C16 H16 120.5 . .
N1 C17 C16 123.6(4) . .
N1 C17 H17 118.2 . .
C16 C17 H17 118.2 . .
C18 N2 C18 116.8(5) . 6_556
C18 N2 Th1 121.6(3) . .
C18 N2 Th1 121.6(3) 6_556 .
N2 C18 C19 123.0(4) . .
N2 C18 H18 118.5 . .
C19 C18 H18 118.5 . .
C18 C19 C20 119.1(5) . .
C18 C19 H19 120.5 . .
C20 C19 H19 120.5 . .
C19 C20 C19 119.0(6) . 6_556
C19 C20 H20 120.5 . .
C19 C20 H20 120.5 6_556 .

loop_
_geom_bond_atom_site_label_1
_geom_bond_atom_site_label_2
_geom_bond_distance
_geom_bond_site_symmetry_2
Th1 N1 2.634(4) 6_556
Th1 N1 2.634(4) .
Th1 N2 2.718(5) .
Th1 S1 2.8111(11) .
Th1 S1 2.8111(11) 6_556
Th1 S2 2.8252(10) 6_556
Th1 S2 2.8253(10) .
Th1 F1 3.129(3) .
S1 C1 1.742(4) .
S2 C7 1.758(4) .
F1 C2 1.363(5) .
F2 C3 1.335(5) .
F3 C4 1.354(5) .
F4 C5 1.330(5) .
F5 C6 1.338(5) .
F6 C8 1.353(4) .
F7 C9 1.342(5) .
F8 C10 1.343(5) .
F9 C11 1.345(5) .
F10 C12 1.342(5) .
C1 C2 1.382(6) .
C1 C6 1.392(6) .
C2 C3 1.375(6) .
C3 C4 1.377(7) .
C4 C5 1.373(7) .
C5 C6 1.391(6) .
C7 C12 1.392(6) .
C7 C8 1.393(6) .
C8 C9 1.377(6) .
C9 C10 1.372(6) .
C10 C11 1.381(6) .
C11 C12 1.373(6) .
N1 C17 1.338(6) .
N1 C13 1.364(6) .
C13 C14 1.382(6) .
C13 H13 0.9500 .
C14 C15 1.384(7) .
C14 H14 0.9500 .
C15 C16 1.376(7) .
C15 H15 0.9500 .
C16 C17 1.380(6) .
C16 H16 0.9500 .
C17 H17 0.9500 .
N2 C18 1.356(5) .
N2 C18 1.356(5) 6_556
C18 C19 1.377(6) .
C18 H18 0.9500 .
C19 C20 1.380(6) .
C19 H19 0.9500 .
C20 C19 1.380(6) 6_556
C20 H20 0.9500 .

loop_
_geom_torsion_atom_site_label_1
_geom_torsion_atom_site_label_2
_geom_torsion_atom_site_label_3
_geom_torsion_atom_site_label_4
_geom_torsion
_geom_torsion_site_symmetry_1
_geom_torsion_site_symmetry_4
Th1 S1 C1 C2 34.3(4) . .
Th1 S1 C1 C6 -145.9(3) . .
Th1 F1 C2 C3 148.1(3) . .
Th1 F1 C2 C1 -31.6(4) . .
C6 C1 C2 F1 -179.5(4) . .
S1 C1 C2 F1 0.3(6) . .
C6 C1 C2 C3 0.9(6) . .
S1 C1 C2 C3 -179.3(4) . .
F1 C2 C3 F2 0.1(6) . .
C1 C2 C3 F2 179.7(4) . .
F1 C2 C3 C4 -180.0(4) . .
C1 C2 C3 C4 -0.3(7) . .
F2 C3 C4 F3 -1.0(7) . .
C2 C3 C4 F3 179.0(4) . .
F2 C3 C4 C5 -179.6(4) . .
C2 C3 C4 C5 0.4(7) . .
F3 C4 C5 F4 -0.4(7) . .
C3 C4 C5 F4 178.2(4) . .
F3 C4 C5 C6 -179.7(4) . .
C3 C4 C5 C6 -1.0(7) . .
F4 C5 C6 F5 1.2(6) . .
C4 C5 C6 F5 -179.5(4) . .
F4 C5 C6 C1 -177.6(4) . .
C4 C5 C6 C1 1.7(7) . .
C2 C1 C6 F5 179.7(4) . .
S1 C1 C6 F5 -0.1(6) . .
C2 C1 C6 C5 -1.5(6) . .
S1 C1 C6 C5 178.7(3) . .
Th1 S2 C7 C12 96.5(3) . .
Th1 S2 C7 C8 -85.5(3) . .
C12 C7 C8 F6 179.4(3) . .
S2 C7 C8 F6 1.2(5) . .
C12 C7 C8 C9 -1.0(6) . .
S2 C7 C8 C9 -179.2(3) . .
F6 C8 C9 F7 0.4(6) . .
C7 C8 C9 F7 -179.1(4) . .
F6 C8 C9 C10 178.7(4) . .
C7 C8 C9 C10 -0.8(7) . .
F7 C9 C10 F8 0.5(6) . .
C8 C9 C10 F8 -177.9(4) . .
F7 C9 C10 C11 179.9(4) . .
C8 C9 C10 C11 1.5(7) . .
F8 C10 C11 F9 -1.0(6) . .
C9 C10 C11 F9 179.7(4) . .
F8 C10 C11 C12 179.1(4) . .
C9 C10 C11 C12 -0.3(7) . .
F9 C11 C12 F10 -0.7(6) . .
C10 C11 C12 F10 179.2(4) . .
F9 C11 C12 C7 178.3(4) . .
C10 C11 C12 C7 -1.7(7) . .
C8 C7 C12 F10 -178.6(4) . .
S2 C7 C12 F10 -0.5(5) . .
C8 C7 C12 C11 2.3(6) . .
S2 C7 C12 C11 -179.5(3) . .
C17 N1 C13 C14 2.0(6) . .
Th1 N1 C13 C14 -169.3(3) . .
N1 C13 C14 C15 -0.8(7) . .
C13 C14 C15 C16 -0.7(7) . .
C14 C15 C16 C17 0.8(7) . .
C13 N1 C17 C16 -1.9(6) . .
Th1 N1 C17 C16 168.9(3) . .
C15 C16 C17 N1 0.5(7) . .
C18 N2 C18 C19 0.0(3) 6_556 .
Th1 N2 C18 C19 180.0(3) . .
N2 C18 C19 C20 0.1(6) . .
C18 C19 C20 C19 0.0(3) . 6_556
